data_7159652
loop_
_publ_author_name
'Dahiya, Pooja'
'Yadav, Anoop'
'Peddinti, Rama Krishna'

_publ_section_title
;
 Spirocyclization and Michael addition of 3-benzylidene succinimides:
 route to spirocyclopentapyrrolidine-tetraones and benzylidene
 <i>N</i>-arylpyrrolidine-diones.
;
_journal_issue 46
_journal_name_full 'Organic &amp; biomolecular chemistry'
_journal_page_first 9192
_journal_page_last 9199
_journal_paper_doi 10.1039/d3ob01629c
_journal_volume 21
_journal_year 2023
_chemical_formula_moiety 'C32 H24 Br N3 O4'
_chemical_formula_sum 'C32 H24 Br N3 O4'
_chemical_formula_weight 594.976
_space_group_crystal_system triclinic
_space_group_IT_number 2
_space_group_name_Hall '-P 1'
_space_group_name_H-M_alt 'P -1'
_symmetry_Int_Tables_number 2
_atom_sites_solution_primary iterative
_audit_creation_date 2023-05-31
_audit_creation_method
;
Olex2 1.5
(compiled 2023.02.24 svn.rf166f9f3 for OlexSys, GUI svn.r6725)
;
_audit_update_record
;
2023-06-01 deposited with the CCDC.	2023-10-31 downloaded from the CCDC.
;
_cell_angle_alpha 101.19(14)
_cell_angle_beta 94.84(15)
_cell_angle_gamma 107.4(2)
_cell_formula_units_Z 2
_cell_length_a 12.80(14)
_cell_length_b 12.93(15)
_cell_length_c 18.3(2)
_cell_measurement_reflns_used 2422
_cell_measurement_temperature 296.15
_cell_measurement_theta_max 15.11
_cell_measurement_theta_min 2.30
_cell_volume 2802(5)
_computing_cell_refinement 'SAINT V8.38A (?, 2016)'
_computing_data_reduction 'SAINT V8.38A (?, 2016)'
_computing_molecular_graphics 'Olex2 1.5 (Dolomanov et al., 2009)'
_computing_publication_material 'Olex2 1.5 (Dolomanov et al., 2009)'
_computing_structure_refinement 'olex2.refine 1.5 (Bourhis et al., 2015)'
_computing_structure_solution 'olex2.solve 1.5 (Bourhis et al., 2015)'
_diffrn_ambient_temperature 296.15
_diffrn_measured_fraction_theta_full 0.9989
_diffrn_measured_fraction_theta_max 0.9989
_diffrn_measurement_device_type 'Bruker APEX-II CCD'
_diffrn_measurement_method '\f and \w scans'
_diffrn_radiation_type 'Mo K\a'
_diffrn_radiation_wavelength 0.71073
_diffrn_reflns_av_R_equivalents 0.4918
_diffrn_reflns_av_unetI/netI 0.4572
_diffrn_reflns_Laue_measured_fraction_full 0.9989
_diffrn_reflns_Laue_measured_fraction_max 0.9989
_diffrn_reflns_limit_h_max 16
_diffrn_reflns_limit_h_min -17
_diffrn_reflns_limit_k_max 16
_diffrn_reflns_limit_k_min -17
_diffrn_reflns_limit_l_max 24
_diffrn_reflns_limit_l_min -23
_diffrn_reflns_number 81261
_diffrn_reflns_point_group_measured_fraction_full 0.9989
_diffrn_reflns_point_group_measured_fraction_max 0.9989
_diffrn_reflns_theta_full 24.9990
_diffrn_reflns_theta_max 25.00
_diffrn_reflns_theta_min 1.70
_exptl_absorpt_coefficient_mu 1.505
_exptl_absorpt_correction_T_max 0.7456
_exptl_absorpt_correction_T_min 0.2450
_exptl_absorpt_correction_type none
_exptl_absorpt_process_details
;
SADABS-2016/2 (Bruker,2016/2) was used for absorption correction.
wR2(int) was 0.1757 before and 0.1072 after correction.
The Ratio of minimum to maximum transmission is 0.3286.
The \l/2 correction factor is Not present.
;
_exptl_crystal_colour 'clear whiteish colourless'
_exptl_crystal_colour_lustre clear
_exptl_crystal_colour_modifier whiteish
_exptl_crystal_colour_primary colourless
_exptl_crystal_density_diffrn 1.408
_exptl_crystal_description block
_exptl_crystal_F_000 1219.948
_exptl_crystal_size_max 0.145
_exptl_crystal_size_mid 0.113
_exptl_crystal_size_min 0.088
_refine_diff_density_max 0.9933
_refine_diff_density_min -1.0156
_refine_diff_density_rms 0.2063
_refine_ls_d_res_high 0.8409
_refine_ls_d_res_low 12.0125
_refine_ls_extinction_coef 0.0044
_refine_ls_extinction_expression Fc^*^=kFc[1+0.001xFc^2^\l^3^/sin(2\q)]^-1/4^
_refine_ls_goodness_of_fit_ref 1.0067
_refine_ls_hydrogen_treatment constr
_refine_ls_matrix_type full
_refine_ls_number_constraints 95
_refine_ls_number_parameters 727
_refine_ls_number_reflns 9881
_refine_ls_number_restraints 0
_refine_ls_restrained_S_all 1.0067
_refine_ls_R_factor_all 0.2491
_refine_ls_R_factor_gt 0.0795
_refine_ls_shift/su_max -0.0010
_refine_ls_shift/su_mean 0.0002
_refine_ls_structure_factor_coef Fsqd
_refine_ls_weighting_details 'w=1/[\s^2^(Fo^2^)+(0.0000P)^2^] where P=(Fo^2^+2Fc^2^)/3'
_refine_ls_weighting_scheme calc
_refine_ls_wR_factor_gt 0.1751
_refine_ls_wR_factor_ref 0.2825
_reflns_Friedel_coverage 0.0
_reflns_limit_h_max 15
_reflns_limit_h_min -15
_reflns_limit_k_max 14
_reflns_limit_k_min -15
_reflns_limit_l_max 21
_reflns_limit_l_min 0
_reflns_number_gt 3109
_reflns_number_total 9881
_reflns_threshold_expression I>=2u(I)
_cod_data_source_file d3ob01629c2.cif
_cod_data_source_block pd652
_cod_depositor_comments
;
Adding full bibliography for 7159651--7159652.cif.

2024-12-16
Formula fixed to be consistent with
Z value                 miguel
;
_cod_original_formula_sum 'C64 H50 Br2 N6 O8'
_cod_original_formula_weight 1190.953
_cod_original_formula_moiety 'C32 H26 Br N3 O4, C32 H24 Br N3 O4'
_cod_original_cell_volume 2809(57)
_cod_database_code 7159652
_olex2_refinement_description
;
;
_olex2_submission_special_instructions 'No special instructions were received'

loop_
_space_group_symop_id
_space_group_symop_operation_xyz
1 x,y,z
2 -x,-y,-z

loop_
_atom_site_label
_atom_site_type_symbol
_atom_site_fract_x
_atom_site_fract_y
_atom_site_fract_z
_atom_site_U_iso_or_equiv
_atom_site_adp_type
_atom_site_occupancy
_atom_site_refinement_flags_posn
Br1 Br 0.27133(13) 0.24820(10) 0.38299(9) 0.1445(8) Uani 1.000000 .
O1 O 0.6367(5) 0.2327(4) 0.3296(4) 0.0623(18) Uani 1.000000 .
O2 O 0.7257(5) 0.4481(4) 0.3493(3) 0.0654(18) Uani 1.000000 .
H005 H 0.705(6) 0.3799(5) 0.337(3) 0.098(3) Uiso 1.000000 GR
O3 O 0.6899(5) 0.3651(6) 0.0751(4) 0.078(2) Uani 1.000000 .
O4 O 0.4935(5) -0.0264(5) 0.1224(4) 0.078(2) Uani 1.000000 .
N1 N 0.6381(7) 0.6302(6) 0.2454(5) 0.063(2) Uani 1.000000 .
N2 N 0.6958(7) 0.6015(5) 0.3048(5) 0.057(2) Uani 1.000000 .
N3 N 0.5587(5) 0.0843(5) 0.2380(4) 0.0499(19) Uani 1.000000 .
C1 C 0.7331(8) 0.4349(8) 0.0289(7) 0.080(3) Uani 1.000000 .
H01n H 0.7707(8) 0.5108(8) 0.0455(7) 0.095(4) Uiso 1.000000 R
C2 C 0.7147(9) 0.3818(10) -0.0388(7) 0.083(3) Uani 1.000000 .
H01S H 0.7339(9) 0.4093(10) -0.0807(7) 0.099(4) Uiso 1.000000 R
C3 C 0.6593(8) 0.2730(8) -0.0363(6) 0.071(3) Uani 1.000000 .
H017 H 0.6367(8) 0.2133(8) -0.0780(6) 0.086(4) Uiso 1.000000 R
C4 C 0.6431(7) 0.2650(7) 0.0314(7) 0.062(3) Uani 1.000000 .
C5 C 0.5951(7) 0.1725(7) 0.0652(6) 0.058(3) Uani 1.000000 .
H00X H 0.5664(7) 0.1041(7) 0.0309(6) 0.069(3) Uiso 1.000000 R
C6 C 0.7758(8) 0.6836(7) 0.3587(6) 0.056(3) Uani 1.000000 .
C7 C 0.5039(8) 0.5369(7) 0.1283(6) 0.085(3) Uani 1.000000 .
H01p H 0.494(4) 0.6084(19) 0.1332(16) 0.128(5) Uiso 1.000000 GR
H01q H 0.541(3) 0.523(5) 0.0858(8) 0.128(5) Uiso 1.000000 GR
H01z H 0.433(2) 0.480(4) 0.121(2) 0.128(5) Uiso 1.000000 GR
C8 C 0.5759(8) 0.5355(7) 0.2016(6) 0.056(3) Uani 1.000000 .
C9 C 0.5937(7) 0.4457(6) 0.2325(6) 0.052(2) Uani 1.000000 .
C10 C 0.6728(8) 0.4898(6) 0.2977(6) 0.053(3) Uani 1.000000 .
C11 C 0.5402(7) 0.3306(6) 0.1927(5) 0.059(3) Uani 1.000000 .
H00Z H 0.5308(7) 0.3320(6) 0.1393(5) 0.071(3) Uiso 1.000000 R
C12 C 0.4268(7) 0.2696(6) 0.2074(6) 0.054(3) Uani 1.000000 .
C13 C 0.4055(8) 0.2843(6) 0.2773(6) 0.063(3) Uani 1.000000 .
H018 H 0.4582(8) 0.3328(6) 0.3170(6) 0.076(3) Uiso 1.000000 R
C14 C 0.3041(9) 0.2260(7) 0.2884(6) 0.074(3) Uani 1.000000 .
C15 C 0.2228(9) 0.1552(8) 0.2326(8) 0.089(4) Uani 1.000000 .
H022 H 0.1535(9) 0.1182(8) 0.2431(8) 0.106(4) Uiso 1.000000 R
C16 C 0.2451(10) 0.1410(8) 0.1638(7) 0.091(4) Uani 1.000000 .
H01U H 0.1922(10) 0.0926(8) 0.1243(7) 0.109(4) Uiso 1.000000 R
C17 C 0.3460(9) 0.1976(7) 0.1512(6) 0.071(3) Uani 1.000000 .
H01l H 0.3615(9) 0.1872(7) 0.1022(6) 0.086(4) Uiso 1.000000 R
C18 C 0.6198(7) 0.2579(6) 0.2006(5) 0.052(2) Uani 1.000000 .
H00W H 0.6973(7) 0.3023(6) 0.2030(5) 0.063(3) Uiso 1.000000 R
C19 C 0.6069(7) 0.1937(7) 0.2623(6) 0.052(2) Uani 1.000000 .
C20 C 0.5387(7) 0.0638(7) 0.1586(6) 0.056(3) Uani 1.000000 .
C21 C 0.5847(7) 0.1676(7) 0.1353(6) 0.054(2) Uani 1.000000 .
C22 C 0.8191(8) 0.7849(7) 0.3380(6) 0.066(3) Uani 1.000000 .
H01k H 0.7960(8) 0.7957(7) 0.2914(6) 0.080(3) Uiso 1.000000 R
C23 C 0.8978(8) 0.8673(7) 0.3908(7) 0.076(3) Uani 1.000000 .
H027 H 0.9277(8) 0.9365(7) 0.3800(7) 0.091(4) Uiso 1.000000 R
C24 C 0.9352(9) 0.8509(7) 0.4612(6) 0.074(3) Uani 1.000000 .
H024 H 0.9894(9) 0.9091(7) 0.4949(6) 0.089(4) Uiso 1.000000 R
C25 C 0.8928(8) 0.7502(7) 0.4812(6) 0.067(3) Uani 1.000000 .
H01o H 0.9177(8) 0.7396(7) 0.5275(6) 0.080(3) Uiso 1.000000 R
C26 C 0.8115(8) 0.6653(7) 0.4291(6) 0.063(3) Uani 1.000000 .
H01i H 0.7806(8) 0.5966(7) 0.4405(6) 0.076(3) Uiso 1.000000 R
C27 C 0.5330(7) 0.0007(6) 0.2823(6) 0.058(3) Uani 1.000000 .
C28 C 0.4809(7) 0.0163(7) 0.3382(6) 0.065(3) Uani 1.000000 .
H010 H 0.4587(7) 0.0791(7) 0.3487(6) 0.078(3) Uiso 1.000000 R
C29 C 0.4572(8) -0.0625(9) 0.3840(6) 0.076(3) Uani 1.000000 .
H01Y H 0.4218(8) -0.0470(9) 0.4251(6) 0.091(4) Uiso 1.000000 R
C30 C 0.4818(9) -0.1560(9) 0.3723(7) 0.090(4) Uani 1.000000 .
H026 H 0.4627(9) -0.2071(9) 0.4023(7) 0.109(4) Uiso 1.000000 R
C31 C 0.5351(9) -0.1712(8) 0.3155(8) 0.088(4) Uani 1.000000 .
H01W H 0.5553(9) -0.2351(8) 0.3040(8) 0.105(4) Uiso 1.000000 R
C32 C 0.5621(8) -0.0918(7) 0.2719(6) 0.073(3) Uani 1.000000 .
H01h H 0.6027(8) -0.1041(7) 0.2332(6) 0.088(4) Uiso 1.000000 R

loop_
_atom_site_aniso_label
_atom_site_aniso_U_11
_atom_site_aniso_U_22
_atom_site_aniso_U_33
_atom_site_aniso_U_12
_atom_site_aniso_U_13
_atom_site_aniso_U_23
Br1 0.1556(14) 0.0961(10) 0.1566(14) 0.0032(9) 0.1129(11) -0.0086(9)
O1 0.071(5) 0.036(3) 0.071(5) 0.011(3) 0.022(4) -0.004(3)
O2 0.094(5) 0.037(3) 0.062(4) 0.021(4) 0.009(4) 0.006(3)
O3 0.082(5) 0.060(4) 0.078(5) 0.007(4) 0.028(4) -0.001(4)
O4 0.088(5) 0.037(4) 0.094(5) 0.007(3) 0.042(4) -0.012(4)
N1 0.066(6) 0.042(5) 0.079(6) 0.014(4) 0.024(5) 0.006(5)
N2 0.071(6) 0.035(5) 0.060(6) 0.011(4) 0.021(5) 0.003(4)
N3 0.054(5) 0.031(4) 0.063(6) 0.013(3) 0.022(4) 0.004(4)
C1 0.080(8) 0.051(7) 0.089(9) -0.000(6) 0.020(7) 0.005(7)
C2 0.083(8) 0.081(8) 0.080(10) 0.018(7) 0.033(7) 0.016(7)
C3 0.081(8) 0.064(7) 0.056(8) 0.009(6) 0.033(6) -0.003(6)
C4 0.054(6) 0.040(6) 0.080(8) 0.006(5) 0.019(6) -0.003(6)
C5 0.048(6) 0.047(6) 0.065(7) 0.006(4) 0.022(5) -0.009(5)
C6 0.072(7) 0.035(6) 0.065(8) 0.023(5) 0.026(6) 0.008(5)
C7 0.088(8) 0.058(6) 0.103(9) 0.015(6) 0.013(7) 0.017(6)
C8 0.054(6) 0.048(6) 0.065(7) 0.012(5) 0.029(6) 0.008(5)
C9 0.048(6) 0.033(5) 0.074(7) 0.010(4) 0.030(6) 0.003(5)
C10 0.062(7) 0.025(5) 0.070(8) 0.012(5) 0.027(6) 0.006(5)
C11 0.058(6) 0.048(5) 0.064(7) 0.015(5) 0.018(5) -0.005(5)
C12 0.043(6) 0.030(5) 0.080(8) 0.006(4) 0.028(6) -0.007(5)
C13 0.065(7) 0.037(5) 0.082(8) 0.017(5) 0.024(6) -0.006(5)
C14 0.066(7) 0.042(5) 0.109(9) 0.007(5) 0.055(7) 0.002(6)
C15 0.060(8) 0.054(7) 0.140(12) 0.012(6) 0.035(8) -0.006(7)
C16 0.071(9) 0.069(7) 0.106(11) 0.011(6) 0.015(8) -0.027(7)
C17 0.058(7) 0.046(6) 0.105(9) 0.018(5) 0.024(7) -0.002(6)
C18 0.057(6) 0.040(5) 0.063(7) 0.019(4) 0.033(5) 0.002(5)
C19 0.055(6) 0.035(6) 0.069(8) 0.019(5) 0.021(6) 0.011(6)
C20 0.053(6) 0.040(6) 0.074(8) 0.016(5) 0.028(6) 0.001(6)
C21 0.051(6) 0.047(6) 0.068(7) 0.019(5) 0.030(5) 0.006(5)
C22 0.079(7) 0.031(5) 0.074(7) 0.004(5) 0.013(6) -0.003(5)
C23 0.088(8) 0.035(6) 0.098(9) 0.012(6) 0.016(7) 0.013(6)
C24 0.102(9) 0.039(6) 0.070(8) 0.022(6) 0.012(7) -0.012(5)
C25 0.082(7) 0.042(6) 0.065(7) 0.009(5) 0.011(6) 0.001(5)
C26 0.063(7) 0.045(6) 0.082(8) 0.015(5) 0.033(6) 0.011(6)
C27 0.058(6) 0.033(5) 0.081(8) 0.006(4) 0.032(6) 0.011(5)
C28 0.060(7) 0.057(6) 0.079(8) 0.020(5) 0.031(6) 0.009(6)
C29 0.075(7) 0.064(7) 0.084(8) 0.012(6) 0.033(6) 0.011(6)
C30 0.091(9) 0.070(8) 0.118(11) 0.017(7) 0.043(8) 0.043(7)
C31 0.077(8) 0.042(6) 0.150(12) 0.018(5) 0.046(8) 0.023(7)
C32 0.076(7) 0.042(6) 0.105(9) 0.026(5) 0.036(6) 0.003(6)

loop_
_atom_type_symbol
_atom_type_scat_dispersion_real
_atom_type_scat_dispersion_imag
_atom_type_scat_Cromer_Mann_a1
_atom_type_scat_Cromer_Mann_a2
_atom_type_scat_Cromer_Mann_a3
_atom_type_scat_Cromer_Mann_a4
_atom_type_scat_Cromer_Mann_b1
_atom_type_scat_Cromer_Mann_b2
_atom_type_scat_Cromer_Mann_b3
_atom_type_scat_Cromer_Mann_b4
_atom_type_scat_Cromer_Mann_c
_atom_type_scat_source
_atom_type_scat_dispersion_source
Br -0.28346 2.55990 17.17890 5.23580 5.63770 3.98510 2.17230 16.57960 0.26090 41.43280 2.95570 'International Tables Volume C Table 6.1.1.4 (pp. 500-502)' 'Henke, Gullikson and Davis, At. Data and Nucl. Data Tables, 1993, 54, 2'
C 0.00347 0.00161 2.31000 1.02000 1.58860 0.86500 20.84390 10.20750 0.56870 51.65120 0.21560 'International Tables Volume C Table 6.1.1.4 (pp. 500-502)' 'Henke, Gullikson and Davis, At. Data and Nucl. Data Tables, 1993, 54, 2'
H 0.00000 0.00000 0.49300 0.32291 0.14019 0.04081 10.51090 26.12570 3.14236 57.79970 0.00304 'International Tables Volume C Table 6.1.1.4 (pp. 500-502)' 'Henke, Gullikson and Davis, At. Data and Nucl. Data Tables, 1993, 54, 2'
N 0.00653 0.00323 12.21260 3.13220 2.01250 1.16630 0.00570 9.89330 28.99750 0.58260 -11.52900 'International Tables Volume C Table 6.1.1.4 (pp. 500-502)' 'Henke, Gullikson and Davis, At. Data and Nucl. Data Tables, 1993, 54, 2'
O 0.01158 0.00611 3.04850 2.28680 1.54630 0.86700 13.27710 5.70110 0.32390 32.90890 0.25080 'International Tables Volume C Table 6.1.1.4 (pp. 500-502)' 'Henke, Gullikson and Davis, At. Data and Nucl. Data Tables, 1993, 54, 2'

loop_
_geom_angle_atom_site_label_1
_geom_angle_atom_site_label_2
_geom_angle_atom_site_label_3
_geom_angle
_geom_angle_site_symmetry_1
_geom_angle_site_symmetry_3
_geom_angle_publ_flag
C10 O2 H005 109.5 . . ?
C1 O3 C4 106.7(8) . . ?
C8 N1 N2 105.5(7) . . ?
C6 N2 N1 120.4(7) . . ?
C6 N2 C10 125.1(9) . . ?
C10 N2 N1 114.1(8) . . ?
C20 N3 C19 105.9(8) . . ?
C20 N3 C27 125.9(7) . . ?
C27 N3 C19 128.2(8) . . ?
H01n C1 O3 124.6(6) . . ?
C2 C1 O3 110.9(9) . . ?
C2 C1 H01n 124.6(8) . . ?
C1 C2 C3 104.2(10) . . ?
H01S C2 C1 127.9(8) . . ?
H01S C2 C3 127.9(7) . . ?
C2 C3 H017 124.3(7) . . ?
C2 C3 C4 111.4(9) . . ?
H017 C3 C4 124.3(6) . . ?
C3 C4 O3 106.7(9) . . ?
C3 C4 C5 133.9(9) . . ?
C5 C4 O3 119.1(10) . . ?
C4 C5 H00X 114.0(5) . . ?
C4 C5 C21 131.9(8) . . ?
H00X C5 C21 114.0(5) . . ?
C22 C6 N2 115.0(9) . . ?
C22 C6 C26 122.8(9) . . ?
C26 C6 N2 122.2(8) . . ?
H01p C7 C8 109.5 . . ?
H01q C7 H01p 109.5 . . ?
H01q C7 C8 109.5 . . ?
H01z C7 H01p 109.5 . . ?
H01z C7 H01q 109.5 . . ?
H01z C7 C8 109.5 . . ?
C7 C8 N1 118.9(8) . . ?
C7 C8 C9 132.7(8) . . ?
C9 C8 N1 108.4(9) . . ?
C8 C9 C10 109.9(7) . . ?
C8 C9 C11 120.5(9) . . ?
C11 C9 C10 129.4(8) . . ?
N2 C10 O2 121.2(9) . . ?
C9 C10 O2 136.7(7) . . ?
C9 C10 N2 102.1(8) . . ?
C9 C11 C12 119.0(7) . . ?
H00Z C11 C9 105.4(6) . . ?
H00Z C11 C12 105.4(6) . . ?
H00Z C11 C18 105.4(4) . . ?
C18 C11 C9 111.2(7) . . ?
C18 C11 C12 109.4(7) . . ?
C13 C12 C11 118.8(9) . . ?
C17 C12 C11 122.3(9) . . ?
C17 C12 C13 118.9(9) . . ?
H018 C13 C12 121.5(6) . . ?
C14 C13 C12 117.0(9) . . ?
C14 C13 H018 121.5(7) . . ?
C13 C14 Br1 117.8(9) . . ?
C15 C14 Br1 117.8(8) . . ?
C15 C14 C13 124.4(10) . . ?
H022 C15 C14 121.0(7) . . ?
H022 C15 C16 121.0(7) . . ?
C16 C15 C14 118.0(10) . . ?
C15 C16 H01U 120.6(7) . . ?
C15 C16 C17 118.8(11) . . ?
H01U C16 C17 120.6(7) . . ?
C16 C17 C12 122.9(10) . . ?
C16 C17 H01l 118.6(7) . . ?
H01l C17 C12 118.6(6) . . ?
C11 C18 H00W 110.9(4) . . ?
C11 C18 C19 117.5(7) . . ?
C11 C18 C21 105.7(7) . . ?
H00W C18 C19 110.9(5) . . ?
H00W C18 C21 110.9(5) . . ?
C21 C18 C19 100.3(7) . . ?
N3 C19 O1 118.8(9) . . ?
C18 C19 O1 126.5(8) . . ?
C18 C19 N3 114.7(9) . . ?
N3 C20 O4 120.5(9) . . ?
C21 C20 O4 130.1(10) . . ?
C21 C20 N3 109.4(8) . . ?
C5 C21 C18 127.5(8) . . ?
C5 C21 C20 123.5(8) . . ?
C18 C21 C20 108.9(8) . . ?
H01k C22 C6 122.1(6) . . ?
C23 C22 C6 115.8(10) . . ?
C23 C22 H01k 122.1(6) . . ?
H027 C23 C22 118.8(6) . . ?
H027 C23 C24 118.8(6) . . ?
C24 C23 C22 122.4(9) . . ?
C23 C24 H024 119.2(6) . . ?
C23 C24 C25 121.6(9) . . ?
H024 C24 C25 119.2(6) . . ?
C24 C25 H01o 121.3(6) . . ?
C24 C25 C26 117.3(9) . . ?
H01o C25 C26 121.3(6) . . ?
C25 C26 C6 120.0(9) . . ?
C25 C26 H01i 120.0(6) . . ?
H01i C26 C6 120.0(5) . . ?
C28 C27 N3 118.6(8) . . ?
C32 C27 N3 125.8(9) . . ?
C32 C27 C28 115.6(9) . . ?
H010 C28 C27 120.0(6) . . ?
C29 C28 C27 120.1(9) . . ?
C29 C28 H010 120.0(6) . . ?
H01Y C29 C28 117.7(6) . . ?
C30 C29 C28 124.7(10) . . ?
C30 C29 H01Y 117.7(7) . . ?
C29 C30 C31 114.9(10) . . ?
H026 C30 C29 122.6(7) . . ?
H026 C30 C31 122.6(7) . . ?
C30 C31 H01W 119.7(7) . . ?
C30 C31 C32 120.5(9) . . ?
H01W C31 C32 119.7(6) . . ?
C31 C32 C27 124.2(9) . . ?
C31 C32 H01h 117.9(6) . . ?
H01h C32 C27 117.9(6) . . ?

loop_
_geom_bond_atom_site_label_1
_geom_bond_atom_site_label_2
_geom_bond_distance
_geom_bond_site_symmetry_2
_geom_bond_publ_flag
Br1 C14 1.81(2) . ?
O1 C19 1.219(17) . ?
O2 H005 0.8200 . ?
O2 C10 1.397(14) . ?
O3 C1 1.385(15) . ?
O3 C4 1.316(15) . ?
O4 C20 1.170(14) . ?
N1 C8 1.307(14) . ?
N2 N1 1.432(15) . ?
N2 C6 1.388(15) . ?
N2 C10 1.362(19) . ?
N3 C19 1.331(17) . ?
N3 C20 1.42(2) . ?
N3 C27 1.452(16) . ?
C1 H01n 0.9300 . ?
C1 C2 1.261(18) . ?
C2 H01S 0.9300 . ?
C3 C2 1.385(19) . ?
C3 H017 0.9300 . ?
C4 C3 1.295(19) . ?
C5 C4 1.451(17) . ?
C5 H00X 0.9300 . ?
C6 C22 1.401(17) . ?
C6 C26 1.419(19) . ?
C7 H01p 0.9600 . ?
C7 H01q 0.9600 . ?
C7 H01z 0.9600 . ?
C8 C7 1.570(19) . ?
C9 C8 1.454(17) . ?
C9 C11 1.450(17) . ?
C10 C9 1.403(17) . ?
C11 H00Z 0.9800 . ?
C12 C11 1.506(18) . ?
C12 C13 1.322(19) . ?
C12 C17 1.368(16) . ?
C13 H018 0.9300 . ?
C13 C14 1.348(17) . ?
C14 C15 1.362(17) . ?
C15 H022 0.9300 . ?
C16 C15 1.31(2) . ?
C16 H01U 0.9300 . ?
C17 C16 1.345(18) . ?
C17 H01l 0.9300 . ?
C18 C11 1.595(16) . ?
C18 H00W 0.9800 . ?
C19 C18 1.518(18) . ?
C21 C5 1.31(2) . ?
C21 C18 1.433(16) . ?
C21 C20 1.458(18) . ?
C22 H01k 0.9300 . ?
C22 C23 1.373(16) . ?
C23 H027 0.9300 . ?
C24 C23 1.415(19) . ?
C24 H024 0.9300 . ?
C25 C24 1.387(18) . ?
C25 H01o 0.9300 . ?
C26 C25 1.395(15) . ?
C26 H01i 0.9300 . ?
C27 C28 1.285(16) . ?
C27 C32 1.340(17) . ?
C28 H010 0.9300 . ?
C28 C29 1.424(17) . ?
C29 H01Y 0.9300 . ?
C29 C30 1.322(18) . ?
C30 H026 0.9300 . ?
C31 C30 1.307(18) . ?
C31 H01W 0.9300 . ?
C32 C31 1.403(17) . ?
C32 H01h 0.9300 . ?

loop_
_geom_torsion_atom_site_label_1
_geom_torsion_atom_site_label_2
_geom_torsion_atom_site_label_3
_geom_torsion_atom_site_label_4
_geom_torsion
_geom_torsion_site_symmetry_1
_geom_torsion_site_symmetry_2
_geom_torsion_site_symmetry_3
_geom_torsion_site_symmetry_4
_geom_torsion_publ_flag
Br1 C14 C13 C12 -177.9(7) . . . . ?
Br1 C14 C15 C16 178.3(8) . . . . ?
O1 C19 N3 C20 -177.2(8) . . . . ?
O1 C19 N3 C27 1.5(11) . . . . ?
O1 C19 C18 C11 -73.8(10) . . . . ?
O1 C19 C18 C21 172.3(10) . . . . ?
O2 C10 N2 N1 177.3(7) . . . . ?
O2 C10 N2 C6 4.1(10) . . . . ?
O2 C10 C9 C8 -177.4(10) . . . . ?
O2 C10 C9 C11 -3.1(13) . . . . ?
O3 C1 C2 C3 -1.1(9) . . . . ?
O3 C4 C3 C2 -2.3(8) . . . . ?
O3 C4 C5 C21 2.6(11) . . . . ?
O4 C20 N3 C19 -177.8(8) . . . . ?
O4 C20 N3 C27 3.5(10) . . . . ?
O4 C20 C21 C5 -9.7(11) . . . . ?
O4 C20 C21 C18 173.1(10) . . . . ?
N1 C8 C9 C10 -1.2(8) . . . . ?
N1 C8 C9 C11 -176.1(6) . . . . ?
N2 N1 C8 C7 -177.8(6) . . . . ?
N2 N1 C8 C9 -0.2(7) . . . . ?
N2 C6 C22 C23 179.5(7) . . . . ?
N2 C6 C26 C25 179.5(8) . . . . ?
N2 C10 C9 C8 2.0(7) . . . . ?
N2 C10 C9 C11 176.4(6) . . . . ?
N3 C19 C18 C11 106.7(7) . . . . ?
N3 C19 C18 C21 -7.2(7) . . . . ?
N3 C20 C21 C5 168.6(7) . . . . ?
N3 C20 C21 C18 -8.5(7) . . . . ?
N3 C27 C28 C29 -178.3(8) . . . . ?
N3 C27 C32 C31 -179.6(9) . . . . ?
C4 C3 C2 C1 2.2(10) . . . . ?
C5 C4 C3 C2 -176.7(12) . . . . ?
C6 C22 C23 C24 1.3(10) . . . . ?
C6 C26 C25 C24 0.5(9) . . . . ?
C10 C9 C8 C7 175.9(7) . . . . ?
C10 C9 C11 C12 97.5(10) . . . . ?
C10 C9 C11 C18 -31.1(10) . . . . ?
C12 C11 C9 C8 -88.7(9) . . . . ?
C12 C13 C14 C15 -1.2(10) . . . . ?
C12 C17 C16 C15 0.1(10) . . . . ?
C13 C14 C15 C16 1.5(12) . . . . ?
C14 C15 C16 C17 -0.9(11) . . . . ?
C19 C18 C11 C9 95.6(8) . . . . ?
C19 C18 C11 C12 -37.9(8) . . . . ?
C19 C18 C21 C5 -168.1(6) . . . . ?
C19 C18 C21 C20 8.9(7) . . . . ?
C21 C5 C4 C3 176.4(11) . . . . ?
C21 C18 C11 C9 -153.6(7) . . . . ?
C21 C18 C11 C12 72.9(8) . . . . ?
C22 C23 C24 C25 -0.8(11) . . . . ?
C26 C25 C24 C23 -0.2(10) . . . . ?
C27 C28 C29 C30 -2.4(12) . . . . ?
C27 C32 C31 C30 -2.6(12) . . . . ?
C28 C29 C30 C31 2.5(12) . . . . ?
C32 C31 C30 C29 -0.1(12) . . . . ?

loop_
_smtbx_masks_void_nr
_smtbx_masks_void_average_x
_smtbx_masks_void_average_y
_smtbx_masks_void_average_z
_smtbx_masks_void_volume
_smtbx_masks_void_count_electrons
_smtbx_masks_void_content
1 0.027 -0.027 0.282 9.1 0.4 ?
2 -0.027 0.027 0.718 9.1 0.4 ?
3 0.500 0.500 0.500 202.7 65.6 ?
